data_7234518
loop_
_publ_author_name
'Zhiyong Yang'
'Wei Qin'
'Nelson L. C. Leung'
'Mathieu Arseneault'
'Jacky W. Y. Lam'
'Guodong Liang'
'Herman H. Y. Sung'
'Ian D. Williams'
'Ben Zhong Tang'

_publ_section_title
;
 A mechanistic study of AIE processes of TPE luminogens: intramolecular
 rotation vs. configurational isomerization
;
_journal_name_full 'Journal of Materials Chemistry C'
_journal_page_first 99
_journal_page_last 107
_journal_paper_doi 10.1039/C5TC02924D
_journal_volume 4
_journal_year 2016
_chemical_absolute_configuration ad
_chemical_formula_moiety 'C28 H22 F2 O2'
_chemical_formula_sum 'C28 H22 F2 O2'
_chemical_formula_weight 428.46
_space_group_IT_number 19
_space_group_name_Hall 'P 2ac 2ab'
_space_group_name_H-M_alt 'P 21 21 21'
_symmetry_cell_setting orthorhombic
_symmetry_space_group_name_H-M 'P 21 21 21'
_atom_sites_solution_hydrogens geom
_atom_sites_solution_primary direct
_atom_sites_solution_secondary difmap
_cell_angle_alpha 90.00
_cell_angle_beta 90.00
_cell_angle_gamma 90.00
_cell_formula_units_Z 4
_cell_length_a 9.9507(9)
_cell_length_b 14.1404(14)
_cell_length_c 15.7474(11)
_cell_measurement_reflns_used 3216
_cell_measurement_temperature 173.00(14)
_cell_measurement_theta_max 72.8404
_cell_measurement_theta_min 4.2016
_cell_volume 2215.8(3)
_computing_cell_refinement
;
CrysAlisPro, Agilent Technologies,
Version 1.171.35.19 (release 27-10-2011 CrysAlis171 .NET)
(compiled Oct 27 2011,15:02:11)
;
_computing_data_collection
;
CrysAlisPro, Agilent Technologies,
Version 1.171.35.19 (release 27-10-2011 CrysAlis171 .NET)
(compiled Oct 27 2011,15:02:11)
;
_computing_data_reduction
;
CrysAlisPro, Agilent Technologies,
Version 1.171.35.19 (release 27-10-2011 CrysAlis171 .NET)
(compiled Oct 27 2011,15:02:11)
;
_computing_molecular_graphics
;
O. V. Dolomanov, L. J. Bourhis, R. J. Gildea, J. A. K. Howard and H. Puschmann,
OLEX2: a complete structure solution, refinement and analysis program.
J. Appl. Cryst. (2009). 42, 339-341.
;
_computing_publication_material
;
O. V. Dolomanov, L. J. Bourhis, R. J. Gildea, J. A. K. Howard and H. Puschmann,
OLEX2: a complete structure solution, refinement and analysis program.
J. Appl. Cryst. (2009). 42, 339-341.
;
_computing_structure_refinement
;
XL, G.M. Sheldrick, Acta Cryst.
(2008). A64, 112-122
;
_computing_structure_solution
;
XS, G.M. Sheldrick, Acta Cryst.
(2008). A64, 112-122
;
_diffrn_ambient_temperature 173.00(14)
_diffrn_detector_area_resol_mean 15.9578
_diffrn_measured_fraction_theta_full 0.994
_diffrn_measured_fraction_theta_max 0.994
_diffrn_measurement_details
;
#__ type_ start__ end____ width___ exp.time_
1 omega 50.00 109.00 1.0000 5.0000
omega____ theta____ kappa____ phi______ frames
- 110.0000 -92.0000 -180.0000 59

#__ type_ start__ end____ width___ exp.time_
2 omega 11.00 40.00 1.0000 1.5000
omega____ theta____ kappa____ phi______ frames
- 0.0000 -99.0000 -90.0000 29

#__ type_ start__ end____ width___ exp.time_
3 omega 25.00 125.00 1.0000 2.0000
omega____ theta____ kappa____ phi______ frames
- 55.0000 77.0000 -60.0000 100

#__ type_ start__ end____ width___ exp.time_
4 omega -14.00 71.00 1.0000 2.0000
omega____ theta____ kappa____ phi______ frames
- 55.0000 -38.0000 150.0000 85

#__ type_ start__ end____ width___ exp.time_
5 omega -17.00 66.00 1.0000 2.0000
omega____ theta____ kappa____ phi______ frames
- 55.0000 -38.0000 30.0000 83

#__ type_ start__ end____ width___ exp.time_
6 omega 0.00 93.00 1.0000 2.0000
omega____ theta____ kappa____ phi______ frames
- 55.0000 -125.0000 60.0000 93

#__ type_ start__ end____ width___ exp.time_
7 omega -141.00 -58.00 1.0000 5.0000
omega____ theta____ kappa____ phi______ frames
- -64.0000 178.0000 60.0000 83

#__ type_ start__ end____ width___ exp.time_
8 omega 39.00 71.00 1.0000 5.0000
omega____ theta____ kappa____ phi______ frames
- 110.0000 -38.0000 -60.0000 32

#__ type_ start__ end____ width___ exp.time_
9 omega 38.00 71.00 1.0000 5.0000
omega____ theta____ kappa____ phi______ frames
- 110.0000 -38.0000 -150.0000 33

#__ type_ start__ end____ width___ exp.time_
10 omega 40.00 121.00 1.0000 5.0000
omega____ theta____ kappa____ phi______ frames
- 110.0000 -92.0000 60.0000 81

#__ type_ start__ end____ width___ exp.time_
11 omega 39.00 71.00 1.0000 5.0000
omega____ theta____ kappa____ phi______ frames
- 110.0000 -38.0000 -120.0000 32

#__ type_ start__ end____ width___ exp.time_
12 omega 38.00 71.00 1.0000 5.0000
omega____ theta____ kappa____ phi______ frames
- 110.0000 -38.0000 120.0000 33

#__ type_ start__ end____ width___ exp.time_
13 omega 123.00 148.00 1.0000 5.0000
omega____ theta____ kappa____ phi______ frames
- 110.0000 -92.0000 -180.0000 25

#__ type_ start__ end____ width___ exp.time_
14 omega 39.00 70.00 1.0000 5.0000
omega____ theta____ kappa____ phi______ frames
- 110.0000 -38.0000 90.0000 31

#__ type_ start__ end____ width___ exp.time_
15 omega 42.00 69.00 1.0000 5.0000
omega____ theta____ kappa____ phi______ frames
- 110.0000 -38.0000 30.0000 27

#__ type_ start__ end____ width___ exp.time_
16 omega 40.00 70.00 1.0000 5.0000
omega____ theta____ kappa____ phi______ frames
- 110.0000 -38.0000 150.0000 30

#__ type_ start__ end____ width___ exp.time_
17 omega 38.00 71.00 1.0000 5.0000
omega____ theta____ kappa____ phi______ frames
- 110.0000 -38.0000 60.0000 33

#__ type_ start__ end____ width___ exp.time_
18 omega 37.00 65.00 1.0000 5.0000
omega____ theta____ kappa____ phi______ frames
- 110.0000 -25.0000 0.0000 28

#__ type_ start__ end____ width___ exp.time_
19 omega 91.00 159.00 1.0000 5.0000
omega____ theta____ kappa____ phi______ frames
- 110.0000 50.0000 30.0000 68

#__ type_ start__ end____ width___ exp.time_
20 omega 39.00 71.00 1.0000 5.0000
omega____ theta____ kappa____ phi______ frames
- 110.0000 -38.0000 -90.0000 32

#__ type_ start__ end____ width___ exp.time_
21 omega 49.00 76.00 1.0000 5.0000
omega____ theta____ kappa____ phi______ frames
- 110.0000 -50.0000 -180.0000 27

#__ type_ start__ end____ width___ exp.time_
22 omega 38.00 178.00 1.0000 5.0000
omega____ theta____ kappa____ phi______ frames
- 110.0000 0.0000 -180.0000 140

#__ type_ start__ end____ width___ exp.time_
23 omega 49.00 99.00 1.0000 5.0000
omega____ theta____ kappa____ phi______ frames
- 110.0000 -93.0000 -90.0000 50
;
_diffrn_measurement_device 'kappa diffractometer'
_diffrn_measurement_device_type 'Xcalibur, Sapphire3, Gemini ultra'
_diffrn_measurement_method '\w scans'
_diffrn_orient_matrix_UB_11 0.0643563000
_diffrn_orient_matrix_UB_12 0.0411297000
_diffrn_orient_matrix_UB_13 0.0809229000
_diffrn_orient_matrix_UB_21 -0.0760708000
_diffrn_orient_matrix_UB_22 0.0935862000
_diffrn_orient_matrix_UB_23 -0.0142053000
_diffrn_orient_matrix_UB_31 -0.1186981000
_diffrn_orient_matrix_UB_32 -0.0377885000
_diffrn_orient_matrix_UB_33 0.0531053000
_diffrn_radiation_monochromator mirror
_diffrn_radiation_probe x-ray
_diffrn_radiation_type CuK\a
_diffrn_radiation_wavelength 1.5418
_diffrn_reflns_av_R_equivalents 0.0407
_diffrn_reflns_av_unetI/netI 0.0371
_diffrn_reflns_limit_h_max 9
_diffrn_reflns_limit_h_min -11
_diffrn_reflns_limit_k_max 15
_diffrn_reflns_limit_k_min -16
_diffrn_reflns_limit_l_max 18
_diffrn_reflns_limit_l_min -18
_diffrn_reflns_number 12591
_diffrn_reflns_theta_full 66.50
_diffrn_reflns_theta_max 67.49
_diffrn_reflns_theta_min 4.20
_diffrn_source 'sealed X-ray tube'
_diffrn_source_current 35
_diffrn_source_power 1.75
_diffrn_source_target Cu
_diffrn_source_voltage 50
_exptl_absorpt_coefficient_mu 0.747
_exptl_absorpt_correction_T_max 1.00000
_exptl_absorpt_correction_T_min 0.82430
_exptl_absorpt_correction_type multi-scan
_exptl_absorpt_process_details
;
CrysAlisPro, Agilent Technologies,
Version 1.171.35.19 (release 27-10-2011 CrysAlis171 .NET)
(compiled Oct 27 2011,15:02:11)
Empirical absorption correction using spherical harmonics,
implemented in SCALE3 ABSPACK scaling algorithm.
;
_exptl_crystal_colour colourless
_exptl_crystal_density_diffrn 1.284
_exptl_crystal_density_method 'not measured'
_exptl_crystal_description block
_exptl_crystal_F_000 896
_exptl_crystal_size_max 0.3
_exptl_crystal_size_mid 0.23
_exptl_crystal_size_min 0.17
_refine_diff_density_max 0.234
_refine_diff_density_min -0.160
_refine_diff_density_rms 0.035
_refine_ls_abs_structure_details 'Flack H D (1983), Acta Cryst. A39, 876-881'
_refine_ls_abs_structure_Flack 0.01(17)
_refine_ls_extinction_method none
_refine_ls_goodness_of_fit_ref 1.009
_refine_ls_hydrogen_treatment constr
_refine_ls_matrix_type full
_refine_ls_number_parameters 291
_refine_ls_number_reflns 3951
_refine_ls_number_restraints 0
_refine_ls_restrained_S_all 1.009
_refine_ls_R_factor_all 0.0465
_refine_ls_R_factor_gt 0.0388
_refine_ls_shift/su_max 0.001
_refine_ls_shift/su_mean 0.000
_refine_ls_structure_factor_coef Fsqd
_refine_ls_weighting_details 'calc w=1/[\s^2^(Fo^2^)+(0.0652P)^2^+0.0122P] where P=(Fo^2^+2Fc^2^)/3'
_refine_ls_weighting_scheme calc
_refine_ls_wR_factor_gt 0.1006
_refine_ls_wR_factor_ref 0.1059
_reflns_number_gt 3411
_reflns_number_total 3951
_reflns_threshold_expression >2sigma(I)
_cod_data_source_file J-Mater-Chem-C-2016-4-99.cif
_cod_data_source_block zhiy3
_cod_depositor_comments
;
The following automatic conversions were performed:

data item '_symmetry_cell_setting' value 'Orthorhombic' was changed
to 'orthorhombic' in accordance with the built-in table derived from
the CIF Core dictionary named 'cif_core.dic' version 2.4.5 last
updated on 2014-11-21.

Automatic conversion script
Id: cif_fix_values 6909 2019-04-08 15:41:33Z antanas 
;
_cod_original_sg_symbol_H-M P2(1)2(1)2(1)
_cod_database_code 7234518
_reflns_odcompleteness_completeness 99.44
_reflns_odcompleteness_iscentric 1
_reflns_odcompleteness_theta 68.13

loop_
_space_group_symop_id
_space_group_symop_operation_xyz
1 'x, y, z'
2 '-x+1/2, -y, z+1/2'
3 'x+1/2, -y+1/2, -z'
4 '-x, y+1/2, -z+1/2'

loop_
_atom_site_label
_atom_site_type_symbol
_atom_site_fract_x
_atom_site_fract_y
_atom_site_fract_z
_atom_site_U_iso_or_equiv
_atom_site_adp_type
_atom_site_occupancy
_atom_site_symmetry_multiplicity
_atom_site_calc_flag
_atom_site_refinement_flags
_atom_site_disorder_assembly
_atom_site_disorder_group
F1 F 0.41534(16) 0.52730(10) 0.78152(10) 0.0710(4) Uani 1 1 d . . .
F2 F -0.13124(19) -0.15902(11) 0.49265(10) 0.0832(5) Uani 1 1 d . . .
O1 O 0.27701(18) 0.20252(11) 0.26273(9) 0.0584(4) Uani 1 1 d . . .
O2 O 0.1184(2) 0.11751(13) 1.01909(10) 0.0730(5) Uani 1 1 d . . .
C1 C 0.2066(2) 0.20506(14) 0.61942(12) 0.0420(4) Uani 1 1 d . . .
C2 C 0.1453(2) 0.13228(14) 0.66056(12) 0.0435(4) Uani 1 1 d . . .
C11 C 0.2593(2) 0.29035(14) 0.66400(12) 0.0424(4) Uani 1 1 d . . .
C12 C 0.1808(2) 0.34317(15) 0.71958(13) 0.0488(5) Uani 1 1 d . . .
H12 H 0.0907 0.3245 0.7306 0.059 Uiso 1 1 calc R . .
C13 C 0.2329(2) 0.42292(16) 0.75921(14) 0.0543(5) Uani 1 1 d . . .
H13 H 0.1794 0.4589 0.7973 0.065 Uiso 1 1 calc R . .
C14 C 0.3637(2) 0.44882(14) 0.74228(13) 0.0496(5) Uani 1 1 d . . .
C15 C 0.4438(2) 0.39944(15) 0.68746(13) 0.0510(5) Uani 1 1 d . . .
H15 H 0.5338 0.4185 0.6769 0.061 Uiso 1 1 calc R . .
C16 C 0.3899(2) 0.32076(14) 0.64773(12) 0.0457(4) Uani 1 1 d . . .
H16 H 0.4434 0.2866 0.6083 0.055 Uiso 1 1 calc R . .
C21 C 0.0741(2) 0.05460(14) 0.61495(12) 0.0440(4) Uani 1 1 d . . .
C22 C -0.0235(2) 0.07493(16) 0.55426(13) 0.0499(5) Uani 1 1 d . . .
H22 H -0.0427 0.1390 0.5406 0.060 Uiso 1 1 calc R . .
C23 C -0.0928(2) 0.00333(17) 0.51352(15) 0.0566(5) Uani 1 1 d . . .
H23 H -0.1595 0.0177 0.4723 0.068 Uiso 1 1 calc R . .
C24 C -0.0637(2) -0.08869(16) 0.53355(14) 0.0564(6) Uani 1 1 d . . .
C25 C 0.0319(3) -0.11256(16) 0.59327(14) 0.0560(5) Uani 1 1 d . . .
H25 H 0.0511 -0.1769 0.6059 0.067 Uiso 1 1 calc R . .
C26 C 0.0991(2) -0.03977(15) 0.63438(13) 0.0495(5) Uani 1 1 d . . .
H26 H 0.1637 -0.0547 0.6767 0.059 Uiso 1 1 calc R . .
C31 C 0.22663(18) 0.20555(13) 0.52522(11) 0.0397(4) Uani 1 1 d . . .
C32 C 0.1847(2) 0.28238(13) 0.47729(12) 0.0410(4) Uani 1 1 d . . .
H32 H 0.1448 0.3349 0.5052 0.049 Uiso 1 1 calc R . .
C33 C 0.1997(2) 0.28455(14) 0.38922(12) 0.0443(4) Uani 1 1 d . . .
H33 H 0.1687 0.3373 0.3574 0.053 Uiso 1 1 calc R . .
C34 C 0.2605(2) 0.20873(14) 0.34875(12) 0.0447(4) Uani 1 1 d . . .
C35 C 0.3074(2) 0.13255(15) 0.39565(13) 0.0501(5) Uani 1 1 d . . .
H35 H 0.3514 0.0816 0.3679 0.060 Uiso 1 1 calc R . .
C36 C 0.2900(2) 0.13074(14) 0.48296(13) 0.0488(5) Uani 1 1 d . . .
H36 H 0.3215 0.0780 0.5146 0.059 Uiso 1 1 calc R . .
C37 C 0.1966(3) 0.26368(19) 0.21027(14) 0.0612(6) Uani 1 1 d . . .
H37A H 0.2112 0.2479 0.1504 0.092 Uiso 1 1 calc R . .
H37B H 0.2224 0.3296 0.2204 0.092 Uiso 1 1 calc R . .
H37C H 0.1015 0.2552 0.2244 0.092 Uiso 1 1 calc R . .
C41 C 0.1391(2) 0.12659(14) 0.75517(12) 0.0448(4) Uani 1 1 d . . .
C42 C 0.2535(2) 0.13437(18) 0.80637(14) 0.0576(6) Uani 1 1 d . . .
H42 H 0.3393 0.1423 0.7809 0.069 Uiso 1 1 calc R . .
C43 C 0.2424(3) 0.13051(19) 0.89368(15) 0.0643(6) Uani 1 1 d . . .
H43 H 0.3208 0.1352 0.9279 0.077 Uiso 1 1 calc R . .
C44 C 0.1177(3) 0.11984(15) 0.93191(13) 0.0552(5) Uani 1 1 d . . .
C45 C 0.0047(2) 0.10959(16) 0.88304(14) 0.0537(5) Uani 1 1 d . . .
H45 H -0.0808 0.1007 0.9088 0.064 Uiso 1 1 calc R . .
C46 C 0.0173(2) 0.11247(15) 0.79482(13) 0.0501(5) Uani 1 1 d . . .
H46 H -0.0608 0.1044 0.7609 0.060 Uiso 1 1 calc R . .
C47 C -0.0097(4) 0.1129(3) 1.06057(18) 0.1065(13) Uani 1 1 d . . .
H47A H -0.0663 0.1652 1.0409 0.160 Uiso 1 1 calc R . .
H47B H 0.0030 0.1177 1.1221 0.160 Uiso 1 1 calc R . .
H47C H -0.0532 0.0526 1.0470 0.160 Uiso 1 1 calc R . .

loop_
_atom_site_aniso_label
_atom_site_aniso_U_11
_atom_site_aniso_U_22
_atom_site_aniso_U_33
_atom_site_aniso_U_23
_atom_site_aniso_U_13
_atom_site_aniso_U_12
F1 0.0955(10) 0.0505(7) 0.0670(9) -0.0159(6) -0.0031(8) 0.0005(7)
F2 0.1138(12) 0.0661(9) 0.0696(9) -0.0082(7) -0.0073(9) -0.0284(9)
O1 0.0840(10) 0.0587(9) 0.0326(7) 0.0008(6) 0.0078(7) 0.0102(8)
O2 0.1155(14) 0.0714(11) 0.0321(8) 0.0040(7) 0.0021(9) -0.0064(10)
C1 0.0473(10) 0.0462(10) 0.0325(9) 0.0029(7) -0.0001(8) 0.0058(8)
C2 0.0478(10) 0.0461(10) 0.0367(10) 0.0048(8) 0.0018(9) 0.0046(9)
C11 0.0512(11) 0.0466(10) 0.0294(8) 0.0048(7) 0.0016(8) 0.0068(9)
C12 0.0516(11) 0.0523(11) 0.0426(11) 0.0006(8) 0.0084(9) 0.0066(9)
C13 0.0671(14) 0.0513(11) 0.0444(11) -0.0033(9) 0.0092(10) 0.0126(10)
C14 0.0653(13) 0.0437(10) 0.0399(11) -0.0044(8) -0.0042(10) 0.0033(10)
C15 0.0547(12) 0.0527(12) 0.0456(12) -0.0025(9) 0.0026(9) 0.0022(10)
C16 0.0535(11) 0.0489(10) 0.0348(10) -0.0017(8) 0.0042(9) 0.0059(9)
C21 0.0499(11) 0.0500(10) 0.0320(9) 0.0028(8) 0.0059(8) 0.0024(9)
C22 0.0554(11) 0.0511(11) 0.0432(11) 0.0081(9) 0.0000(9) -0.0003(9)
C23 0.0630(13) 0.0631(13) 0.0437(12) 0.0073(10) -0.0048(10) -0.0074(11)
C24 0.0722(14) 0.0547(12) 0.0424(11) -0.0029(9) 0.0076(11) -0.0130(11)
C25 0.0739(14) 0.0442(11) 0.0501(12) 0.0028(9) 0.0112(11) 0.0010(10)
C26 0.0590(12) 0.0513(11) 0.0382(10) 0.0085(8) 0.0054(9) 0.0035(9)
C31 0.0445(10) 0.0410(9) 0.0338(9) 0.0000(7) 0.0015(8) -0.0017(8)
C32 0.0501(10) 0.0382(9) 0.0348(9) -0.0030(7) 0.0003(8) 0.0011(8)
C33 0.0556(11) 0.0417(10) 0.0355(10) 0.0023(7) -0.0028(8) -0.0026(9)
C34 0.0560(11) 0.0453(10) 0.0328(9) -0.0020(8) 0.0048(9) -0.0032(9)
C35 0.0615(12) 0.0479(11) 0.0408(10) -0.0047(8) 0.0066(9) 0.0078(10)
C36 0.0604(12) 0.0449(10) 0.0413(10) 0.0036(8) 0.0047(9) 0.0082(9)
C37 0.0767(15) 0.0673(15) 0.0396(11) 0.0008(10) -0.0011(11) 0.0030(12)
C41 0.0535(11) 0.0439(10) 0.0369(10) 0.0052(8) -0.0002(9) 0.0022(9)
C42 0.0601(13) 0.0684(14) 0.0443(11) 0.0113(10) -0.0009(10) -0.0047(11)
C43 0.0778(16) 0.0718(15) 0.0432(12) 0.0098(10) -0.0168(12) -0.0051(13)
C44 0.0886(16) 0.0467(11) 0.0302(10) 0.0046(8) 0.0021(11) 0.0017(11)
C45 0.0661(14) 0.0550(12) 0.0401(11) 0.0021(9) 0.0124(10) 0.0003(10)
C46 0.0574(12) 0.0536(12) 0.0394(11) 0.0007(9) 0.0017(10) 0.0004(10)
C47 0.145(3) 0.132(3) 0.0429(15) -0.0082(17) 0.0300(19) -0.041(3)

loop_
_atom_type_symbol
_atom_type_description
_atom_type_scat_dispersion_real
_atom_type_scat_dispersion_imag
_atom_type_scat_source
C C 0.0181 0.0091 'International Tables Vol C Tables 4.2.6.8 and 6.1.1.4'
H H 0.0000 0.0000 'International Tables Vol C Tables 4.2.6.8 and 6.1.1.4'
F F 0.0727 0.0534 'International Tables Vol C Tables 4.2.6.8 and 6.1.1.4'
O O 0.0492 0.0322 'International Tables Vol C Tables 4.2.6.8 and 6.1.1.4'

loop_
_geom_angle_atom_site_label_1
_geom_angle_atom_site_label_2
_geom_angle_atom_site_label_3
_geom_angle
_geom_angle_site_symmetry_1
_geom_angle_site_symmetry_3
C34 O1 C37 117.61(17) . .
C44 O2 C47 116.9(2) . .
C2 C1 C11 123.06(17) . .
C2 C1 C31 122.37(18) . .
C11 C1 C31 114.58(16) . .
C1 C2 C21 122.74(17) . .
C1 C2 C41 122.31(18) . .
C21 C2 C41 114.90(17) . .
C12 C11 C1 122.22(19) . .
C12 C11 C16 118.29(19) . .
C16 C11 C1 119.45(18) . .
C13 C12 C11 120.6(2) . .
C14 C13 C12 118.78(19) . .
F1 C14 C13 118.82(19) . .
C15 C14 F1 118.7(2) . .
C15 C14 C13 122.5(2) . .
C14 C15 C16 118.1(2) . .
C15 C16 C11 121.77(19) . .
C22 C21 C2 120.65(19) . .
C26 C21 C2 121.01(19) . .
C26 C21 C22 118.3(2) . .
C23 C22 C21 121.0(2) . .
C24 C23 C22 118.9(2) . .
F2 C24 C23 118.7(2) . .
F2 C24 C25 118.9(2) . .
C23 C24 C25 122.3(2) . .
C24 C25 C26 118.0(2) . .
C25 C26 C21 121.5(2) . .
C32 C31 C1 120.19(16) . .
C32 C31 C36 117.95(17) . .
C36 C31 C1 121.85(17) . .
C31 C32 C33 121.73(17) . .
C34 C33 C32 119.12(18) . .
O1 C34 C33 123.88(18) . .
O1 C34 C35 115.94(17) . .
C33 C34 C35 120.17(18) . .
C36 C35 C34 120.05(19) . .
C35 C36 C31 120.92(18) . .
C42 C41 C2 122.47(19) . .
C46 C41 C2 119.77(19) . .
C46 C41 C42 117.75(18) . .
C43 C42 C41 120.4(2) . .
C42 C43 C44 120.5(2) . .
O2 C44 C43 115.6(2) . .
C45 C44 O2 124.2(2) . .
C45 C44 C43 120.13(19) . .
C44 C45 C46 118.8(2) . .
C41 C46 C45 122.3(2) . .

loop_
_geom_bond_atom_site_label_1
_geom_bond_atom_site_label_2
_geom_bond_distance
_geom_bond_site_symmetry_2
F1 C14 1.370(2) .
F2 C24 1.362(3) .
O1 C34 1.367(2) .
O1 C37 1.439(3) .
O2 C44 1.373(3) .
O2 C47 1.433(4) .
C1 C2 1.360(3) .
C1 C11 1.491(3) .
C1 C31 1.497(3) .
C2 C21 1.492(3) .
C2 C41 1.493(3) .
C11 C12 1.391(3) .
C11 C16 1.392(3) .
C12 C13 1.389(3) .
C13 C14 1.378(3) .
C14 C15 1.366(3) .
C15 C16 1.384(3) .
C21 C22 1.392(3) .
C21 C26 1.392(3) .
C22 C23 1.383(3) .
C23 C24 1.370(3) .
C24 C25 1.380(3) .
C25 C26 1.388(3) .
C31 C32 1.387(3) .
C31 C36 1.400(3) .
C32 C33 1.395(3) .
C33 C34 1.386(3) .
C34 C35 1.387(3) .
C35 C36 1.386(3) .
C41 C42 1.399(3) .
C41 C46 1.377(3) .
C42 C43 1.380(3) .
C43 C44 1.387(4) .
C44 C45 1.371(4) .
C45 C46 1.395(3) .

loop_
_geom_torsion_atom_site_label_1
_geom_torsion_atom_site_label_2
_geom_torsion_atom_site_label_3
_geom_torsion_atom_site_label_4
_geom_torsion
_geom_torsion_site_symmetry_1
_geom_torsion_site_symmetry_2
_geom_torsion_site_symmetry_3
_geom_torsion_site_symmetry_4
F1 C14 C15 C16 -179.46(19) . . . .
F2 C24 C25 C26 -179.8(2) . . . .
O1 C34 C35 C36 -177.3(2) . . . .
O2 C44 C45 C46 -179.4(2) . . . .
C1 C2 C21 C22 -51.9(3) . . . .
C1 C2 C21 C26 130.8(2) . . . .
C1 C2 C41 C42 -52.2(3) . . . .
C1 C2 C41 C46 128.3(2) . . . .
C1 C11 C12 C13 -179.23(19) . . . .
C1 C11 C16 C15 -179.94(19) . . . .
C1 C31 C32 C33 -178.88(18) . . . .
C1 C31 C36 C35 179.9(2) . . . .
C2 C1 C11 C12 -52.1(3) . . . .
C2 C1 C11 C16 130.2(2) . . . .
C2 C1 C31 C32 127.8(2) . . . .
C2 C1 C31 C36 -53.6(3) . . . .
C2 C21 C22 C23 -178.1(2) . . . .
C2 C21 C26 C25 179.0(2) . . . .
C2 C41 C42 C43 178.7(2) . . . .
C2 C41 C46 C45 -177.89(19) . . . .
C11 C1 C2 C21 170.21(18) . . . .
C11 C1 C2 C41 -7.0(3) . . . .
C11 C1 C31 C32 -52.3(3) . . . .
C11 C1 C31 C36 126.3(2) . . . .
C11 C12 C13 C14 0.1(3) . . . .
C12 C11 C16 C15 2.3(3) . . . .
C12 C13 C14 F1 -179.8(2) . . . .
C12 C13 C14 C15 0.5(3) . . . .
C13 C14 C15 C16 0.2(3) . . . .
C14 C15 C16 C11 -1.6(3) . . . .
C16 C11 C12 C13 -1.5(3) . . . .
C21 C2 C41 C42 130.4(2) . . . .
C21 C2 C41 C46 -49.1(3) . . . .
C21 C22 C23 C24 -0.3(3) . . . .
C22 C21 C26 C25 1.6(3) . . . .
C22 C23 C24 F2 -179.3(2) . . . .
C22 C23 C24 C25 0.3(4) . . . .
C23 C24 C25 C26 0.6(3) . . . .
C24 C25 C26 C21 -1.6(3) . . . .
C26 C21 C22 C23 -0.7(3) . . . .
C31 C1 C2 C21 -9.9(3) . . . .
C31 C1 C2 C41 172.91(18) . . . .
C31 C1 C11 C12 128.1(2) . . . .
C31 C1 C11 C16 -49.6(2) . . . .
C31 C32 C33 C34 -1.3(3) . . . .
C32 C31 C36 C35 -1.5(3) . . . .
C32 C33 C34 O1 178.20(19) . . . .
C32 C33 C34 C35 -0.9(3) . . . .
C33 C34 C35 C36 1.9(3) . . . .
C34 C35 C36 C31 -0.7(3) . . . .
C36 C31 C32 C33 2.5(3) . . . .
C37 O1 C34 C33 -17.4(3) . . . .
C37 O1 C34 C35 161.8(2) . . . .
C41 C2 C21 C22 125.4(2) . . . .
C41 C2 C21 C26 -51.8(3) . . . .
C41 C42 C43 C44 -0.7(4) . . . .
C42 C41 C46 C45 2.6(3) . . . .
C42 C43 C44 O2 -179.6(2) . . . .
C42 C43 C44 C45 2.4(4) . . . .
C43 C44 C45 C46 -1.6(3) . . . .
C44 C45 C46 C41 -1.0(3) . . . .
C46 C41 C42 C43 -1.8(3) . . . .
C47 O2 C44 C43 176.0(3) . . . .
C47 O2 C44 C45 -6.1(4) . . . .
